data_4123878
loop_
_publ_author_name
'Wang, Yuzhong'
'Chen, Mingwei'
'Xie, Yaoming'
'Wei, Pingrong'
'Schaefer, 3rd, Henry F'
'Robinson, Gregory H.'

_publ_section_title
;
 Stabilization of Silicon-Carbon Mixed Oxides.
;
_journal_issue 26
_journal_name_full 'Journal of the American Chemical Society'
_journal_page_first 8396
_journal_page_last 8399
_journal_paper_doi 10.1021/jacs.5b05202
_journal_volume 137
_journal_year 2015
_chemical_formula_sum 'C63 H88 N4 O8 Si2'
_chemical_formula_weight 1085.55
_space_group_crystal_system monoclinic
_space_group_IT_number 14
_space_group_name_Hall '-P 2yn'
_space_group_name_H-M_alt 'P 1 21/n 1'
_symmetry_space_group_name_Hall '-P 2yn'
_symmetry_space_group_name_H-M 'P 1 21/n 1'
_atom_sites_solution_hydrogens geom
_audit_creation_method SHELXL-2014/6
_cell_angle_alpha 90
_cell_angle_beta 102.357(3)
_cell_angle_gamma 90
_cell_formula_units_Z 4
_cell_length_a 14.216(3)
_cell_length_b 16.760(4)
_cell_length_c 26.884(6)
_cell_measurement_reflns_used 3537
_cell_measurement_temperature 296(2)
_cell_measurement_theta_max 18.89
_cell_measurement_theta_min 2.17
_cell_volume 6257(2)
_computing_cell_refinement 'Bruker SAINT'
_computing_data_collection 'Bruker APEX2'
_computing_data_reduction 'Bruker SAINT'
_computing_molecular_graphics 'Bruker SHELXTL'
_computing_publication_material 'Bruker SHELXTL'
_computing_structure_refinement 'SHELXL-2014/6 (Sheldrick, 2014)'
_computing_structure_solution 'SHELXS-97 (Sheldrick 2008)'
_diffrn_ambient_temperature 296(2)
_diffrn_measured_fraction_theta_full 1.000
_diffrn_measured_fraction_theta_max 1.000
_diffrn_measurement_device_type 'Bruker SMART APEX-II CCD'
_diffrn_measurement_method 'OMEGA SCAN'
_diffrn_radiation_type MoK\a
_diffrn_radiation_wavelength 0.71073
_diffrn_reflns_av_unetI/netI 0.1068
_diffrn_reflns_laue_measured_fraction_full 1.000
_diffrn_reflns_laue_measured_fraction_max 1.000
_diffrn_reflns_limit_h_max 16
_diffrn_reflns_limit_h_min -17
_diffrn_reflns_limit_k_max 20
_diffrn_reflns_limit_k_min 0
_diffrn_reflns_limit_l_max 32
_diffrn_reflns_limit_l_min 0
_diffrn_reflns_number 12006
_diffrn_reflns_point_group_measured_fraction_full 1.000
_diffrn_reflns_point_group_measured_fraction_max 1.000
_diffrn_reflns_theta_full 25.242
_diffrn_reflns_theta_max 25.249
_diffrn_reflns_theta_min 1.800
_diffrn_source 'SEALED TUBE'
_exptl_absorpt_coefficient_mu 0.111
_exptl_absorpt_correction_T_max 0.745372
_exptl_absorpt_correction_T_min 0.550526
_exptl_absorpt_correction_type multi-scan
_exptl_absorpt_process_details 'BRUKER TWINABS'
_exptl_crystal_colour colorless
_exptl_crystal_density_diffrn 1.152
_exptl_crystal_description plate
_exptl_crystal_F_000 2344
_exptl_crystal_size_max 0.440
_exptl_crystal_size_mid 0.420
_exptl_crystal_size_min 0.060
_refine_diff_density_max 0.271
_refine_diff_density_min -0.263
_refine_diff_density_rms 0.046
_refine_ls_extinction_method none
_refine_ls_goodness_of_fit_ref 1.008
_refine_ls_hydrogen_treatment constr
_refine_ls_matrix_type full
_refine_ls_number_parameters 695
_refine_ls_number_reflns 12006
_refine_ls_number_restraints 7
_refine_ls_restrained_S_all 1.013
_refine_ls_R_factor_all 0.1632
_refine_ls_R_factor_gt 0.0756
_refine_ls_shift/su_max 0.001
_refine_ls_shift/su_mean 0.000
_refine_ls_structure_factor_coef Fsqd
_refine_ls_weighting_details 'w=1/[\s^2^(Fo^2^)+(0.0740P)^2^+3.3617P] where P=(Fo^2^+2Fc^2^)/3'
_refine_ls_weighting_scheme calc
_refine_ls_wR_factor_gt 0.1582
_refine_ls_wR_factor_ref 0.2006
_reflns_Friedel_coverage 0.000
_reflns_number_gt 6187
_reflns_number_total 12006
_reflns_threshold_expression 'I > 2\s(I)'
_cod_data_source_file ja5b05202_si_002.cif
_cod_data_source_block twin5
_cod_depositor_comments 'Adding full bibliography for 4123878.cif.'
_cod_database_code 4123878
_shelx_space_group_comment
;
The symmetry employed for this shelxl refinement is uniquely defined
by the following loop, which should always be used as a source of
symmetry information in preference to the above space-group names.
They are only intended as comments.
;
_shelx_estimated_absorpt_t_min 0.953
_shelx_estimated_absorpt_t_max 0.993
_shelxl_version_number 2014/6

loop_
_space_group_symop_operation_xyz
'x, y, z'
'-x+1/2, y+1/2, -z+1/2'
'-x, -y, -z'
'x-1/2, -y-1/2, z-1/2'

loop_
_atom_site_label
_atom_site_type_symbol
_atom_site_fract_x
_atom_site_fract_y
_atom_site_fract_z
_atom_site_U_iso_or_equiv
_atom_site_adp_type
_atom_site_occupancy
_atom_site_site_symmetry_order
_atom_site_calc_flag
_atom_site_refinement_flags_posn
_atom_site_refinement_flags_adp
Si1 Si 0.47743(10) 0.75769(9) 0.22179(5) 0.0602(4) Uani 1 1 d . .
Si2 Si 0.50298(11) 0.58342(9) 0.22048(5) 0.0605(4) Uani 1 1 d . .
O1 O 0.5017(2) 0.7363(2) 0.28375(12) 0.0621(9) Uani 1 1 d . .
O2 O 0.5252(2) 0.6028(2) 0.28304(12) 0.0624(9) Uani 1 1 d . .
O3 O 0.5422(3) 0.6686(2) 0.35543(12) 0.0792(11) Uani 1 1 d . .
O4 O 0.4818(3) 0.6714(2) 0.19450(11) 0.0754(11) Uani 1 1 d . .
O5 O 0.3922(3) 0.8132(3) 0.20565(16) 0.0949(14) Uani 1 1 d . .
O6 O 0.5747(3) 0.5255(3) 0.20511(16) 0.0911(14) Uani 1 1 d . .
N1 N 0.6065(3) 0.8456(2) 0.17146(13) 0.0425(9) Uani 1 1 d . .
N2 N 0.6677(2) 0.8377(2) 0.25114(13) 0.0418(9) Uani 1 1 d . .
N3 N 0.3315(3) 0.5010(2) 0.16460(13) 0.0444(9) Uani 1 1 d . .
N4 N 0.3285(3) 0.5068(2) 0.24368(13) 0.0449(9) Uani 1 1 d . .
C1 C 0.5929(3) 0.8125(2) 0.21461(16) 0.0404(11) Uani 1 1 d . .
C2 C 0.6887(3) 0.8927(3) 0.18137(17) 0.0481(12) Uani 1 1 d . .
H2A H 0.7127 0.9223 0.1576 0.058 Uiso 1 1 calc R U
C3 C 0.7267(3) 0.8879(3) 0.23084(18) 0.0469(12) Uani 1 1 d . .
H3A H 0.7821 0.9133 0.2484 0.056 Uiso 1 1 calc R U
C4 C 0.6912(3) 0.8144(3) 0.30481(16) 0.0427(11) Uani 1 1 d . .
C5 C 0.7447(3) 0.7450(3) 0.31735(18) 0.0517(12) Uani 1 1 d . .
C6 C 0.7700(4) 0.7272(3) 0.3690(2) 0.0622(14) Uani 1 1 d . .
H6A H 0.8053 0.6812 0.3795 0.075 Uiso 1 1 calc R U
C7 C 0.7440(4) 0.7758(4) 0.4046(2) 0.0698(16) Uani 1 1 d . .
H7A H 0.7626 0.7627 0.4390 0.084 Uiso 1 1 calc R U
C8 C 0.6914(4) 0.8431(4) 0.39052(19) 0.0639(14) Uani 1 1 d . .
H8A H 0.6740 0.8750 0.4154 0.077 Uiso 1 1 calc R U
C9 C 0.6632(3) 0.8649(3) 0.33974(17) 0.0499(12) Uani 1 1 d . .
C10 C 0.6043(4) 0.9401(3) 0.3240(2) 0.0688(15) Uani 1 1 d . .
H10A H 0.5931 0.9436 0.2868 0.083 Uiso 1 1 calc R U
C11 C 0.6566(6) 1.0135(4) 0.3447(3) 0.138(3) Uani 1 1 d . .
H11A H 0.7183 1.0147 0.3356 0.208 Uiso 1 1 calc R U
H11B H 0.6199 1.0595 0.3308 0.208 Uiso 1 1 calc R U
H11C H 0.6654 1.0139 0.3811 0.208 Uiso 1 1 calc R U
C12 C 0.5071(5) 0.9360(5) 0.3375(4) 0.139(3) Uani 1 1 d . .
H12A H 0.4749 0.8880 0.3237 0.208 Uiso 1 1 calc R U
H12B H 0.5150 0.9359 0.3739 0.208 Uiso 1 1 calc R U
H12C H 0.4695 0.9815 0.3235 0.208 Uiso 1 1 calc R U
C13 C 0.7755(4) 0.6918(3) 0.2780(2) 0.0703(16) Uani 1 1 d . .
H13A H 0.7290 0.6994 0.2457 0.084 Uiso 1 1 calc R U
C14 C 0.7764(5) 0.6030(3) 0.2911(3) 0.093(2) Uani 1 1 d . .
H14A H 0.7144 0.5877 0.2967 0.139 Uiso 1 1 calc R U
H14B H 0.7909 0.5725 0.2635 0.139 Uiso 1 1 calc R U
H14C H 0.8245 0.5931 0.3215 0.139 Uiso 1 1 calc R U
C15 C 0.8740(5) 0.7148(4) 0.2694(3) 0.106(2) Uani 1 1 d . .
H15A H 0.8911 0.6801 0.2444 0.159 Uiso 1 1 calc R U
H15B H 0.8723 0.7690 0.2576 0.159 Uiso 1 1 calc R U
H15C H 0.9208 0.7100 0.3008 0.159 Uiso 1 1 calc R U
C16 C 0.5508(3) 0.8345(3) 0.11999(16) 0.0465(11) Uani 1 1 d . .
C17 C 0.5699(4) 0.7670(3) 0.09355(18) 0.0527(12) Uani 1 1 d . .
C18 C 0.5217(4) 0.7612(4) 0.0432(2) 0.0718(16) Uani 1 1 d . .
H18A H 0.5313 0.7163 0.0245 0.086 Uiso 1 1 calc R U
C19 C 0.4599(4) 0.8198(4) 0.0200(2) 0.0796(18) Uani 1 1 d . .
H19A H 0.4305 0.8157 -0.0143 0.096 Uiso 1 1 calc R U
C20 C 0.4422(4) 0.8843(4) 0.0478(2) 0.0778(17) Uani 1 1 d . .
H20A H 0.3989 0.9230 0.0322 0.093 Uiso 1 1 calc R U
C21 C 0.4869(3) 0.8938(3) 0.09860(17) 0.0537(13) Uani 1 1 d . .
C22 C 0.4638(4) 0.9659(3) 0.1273(2) 0.0724(16) Uani 1 1 d . .
H22A H 0.5024 0.9625 0.1621 0.087 Uiso 1 1 calc R U
C23 C 0.4909(5) 1.0435(4) 0.1040(3) 0.099(2) Uani 1 1 d . .
H23A H 0.4753 1.0881 0.1231 0.149 Uiso 1 1 calc R U
H23B H 0.5587 1.0437 0.1047 0.149 Uiso 1 1 calc R U
H23C H 0.4557 1.0476 0.0693 0.149 Uiso 1 1 calc R U
C24 C 0.3575(5) 0.9646(4) 0.1305(3) 0.103(2) Uani 1 1 d . .
H24A H 0.3434 1.0106 0.1488 0.154 Uiso 1 1 calc R U
H24B H 0.3179 0.9651 0.0967 0.154 Uiso 1 1 calc R U
H24C H 0.3445 0.9171 0.1479 0.154 Uiso 1 1 calc R U
C25 C 0.6397(4) 0.7026(3) 0.1175(2) 0.0592(13) Uani 1 1 d . .
H25A H 0.6423 0.7031 0.1543 0.071 Uiso 1 1 calc R U
C26 C 0.6099(5) 0.6195(3) 0.0981(2) 0.0803(17) Uani 1 1 d . .
H26A H 0.6568 0.5815 0.1147 0.120 Uiso 1 1 calc R U
H26B H 0.5483 0.6068 0.1053 0.120 Uiso 1 1 calc R U
H26C H 0.6056 0.6175 0.0620 0.120 Uiso 1 1 calc R U
C27 C 0.7407(5) 0.7223(4) 0.1097(3) 0.108(2) Uani 1 1 d . .
H27A H 0.7848 0.6814 0.1250 0.161 Uiso 1 1 calc R U
H27B H 0.7396 0.7251 0.0739 0.161 Uiso 1 1 calc R U
H27C H 0.7611 0.7727 0.1253 0.161 Uiso 1 1 calc R U
C28 C 0.3786(3) 0.5321(3) 0.20923(16) 0.0410(11) Uani 1 1 d . .
C29 C 0.2544(3) 0.4551(3) 0.17140(18) 0.0513(12) Uani 1 1 d . .
H29A H 0.2117 0.4274 0.1463 0.062 Uiso 1 1 calc R U
C30 C 0.2532(3) 0.4583(3) 0.22071(18) 0.0509(12) Uani 1 1 d . .
H30A H 0.2098 0.4327 0.2367 0.061 Uiso 1 1 calc R U
C31 C 0.3474(3) 0.5264(3) 0.29763(17) 0.0480(12) Uani 1 1 d . .
C32 C 0.4002(3) 0.4731(3) 0.33166(18) 0.0559(13) Uani 1 1 d . .
C33 C 0.4153(4) 0.4932(4) 0.3830(2) 0.0775(18) Uani 1 1 d . .
H33A H 0.4512 0.4595 0.4073 0.093 Uiso 1 1 calc R U
C34 C 0.3779(5) 0.5620(5) 0.3978(2) 0.0826(19) Uani 1 1 d . .
H34A H 0.3891 0.5747 0.4322 0.099 Uiso 1 1 calc R U
C35 C 0.3248(4) 0.6121(4) 0.3634(2) 0.0740(17) Uani 1 1 d . .
H35A H 0.2993 0.6580 0.3749 0.089 Uiso 1 1 calc R U
C36 C 0.3073(4) 0.5969(3) 0.31175(19) 0.0572(13) Uani 1 1 d . .
C37 C 0.2479(5) 0.6525(3) 0.2737(2) 0.0744(17) Uani 1 1 d . .
H37A H 0.2703 0.6478 0.2418 0.089 Uiso 1 1 calc R U
C38 C 0.2559(5) 0.7405(4) 0.2898(3) 0.106(2) Uani 1 1 d . .
H38A H 0.2163 0.7723 0.2638 0.159 Uiso 1 1 calc R U
H38B H 0.2348 0.7467 0.3212 0.159 Uiso 1 1 calc R U
H38C H 0.3217 0.7575 0.2944 0.159 Uiso 1 1 calc R U
C39 C 0.1411(5) 0.6277(4) 0.2630(3) 0.110(2) Uani 1 1 d . .
H39A H 0.1041 0.6638 0.2386 0.165 Uiso 1 1 calc R U
H39B H 0.1345 0.5745 0.2495 0.165 Uiso 1 1 calc R U
H39C H 0.1181 0.6296 0.2940 0.165 Uiso 1 1 calc R U
C40 C 0.4442(4) 0.3971(3) 0.3151(2) 0.0717(16) Uani 1 1 d . .
H40A H 0.4211 0.3925 0.2781 0.086 Uiso 1 1 calc R U
C41 C 0.4099(6) 0.3239(4) 0.3386(3) 0.127(3) Uani 1 1 d . .
H41A H 0.4388 0.2773 0.3275 0.191 Uiso 1 1 calc R U
H41B H 0.4280 0.3278 0.3750 0.191 Uiso 1 1 calc R U
H41C H 0.3411 0.3201 0.3283 0.191 Uiso 1 1 calc R U
C42 C 0.5537(5) 0.4006(5) 0.3252(3) 0.121(3) Uani 1 1 d . .
H42A H 0.5781 0.3518 0.3142 0.182 Uiso 1 1 calc R U
H42B H 0.5732 0.4446 0.3068 0.182 Uiso 1 1 calc R U
H42C H 0.5790 0.4078 0.3610 0.182 Uiso 1 1 calc R U
C43 C 0.3513(3) 0.5143(3) 0.11445(16) 0.0432(11) Uani 1 1 d . .
C44 C 0.4006(3) 0.4554(3) 0.09379(17) 0.0510(12) Uani 1 1 d . .
C45 C 0.4081(4) 0.4646(3) 0.04346(19) 0.0638(14) Uani 1 1 d . .
H45A H 0.4400 0.4260 0.0284 0.077 Uiso 1 1 calc R U
C46 C 0.3691(4) 0.5300(4) 0.01544(19) 0.0709(16) Uani 1 1 d . .
H46A H 0.3735 0.5347 -0.0185 0.085 Uiso 1 1 calc R U
C47 C 0.3243(4) 0.5874(3) 0.03730(19) 0.0652(14) Uani 1 1 d . .
H47A H 0.3001 0.6320 0.0182 0.078 Uiso 1 1 calc R U
C48 C 0.3132(3) 0.5818(3) 0.08755(17) 0.0504(12) Uani 1 1 d . .
C49 C 0.2590(4) 0.6457(3) 0.1093(2) 0.0653(15) Uani 1 1 d . .
H49A H 0.2823 0.6450 0.1463 0.078 Uiso 1 1 calc R U
C50 C 0.1509(5) 0.6254(4) 0.0985(3) 0.110(2) Uani 1 1 d . .
H50A H 0.1170 0.6664 0.1125 0.165 Uiso 1 1 calc R U
H50B H 0.1265 0.6221 0.0624 0.165 Uiso 1 1 calc R U
H50C H 0.1418 0.5752 0.1139 0.165 Uiso 1 1 calc R U
C51 C 0.2751(5) 0.7294(3) 0.0911(2) 0.0855(18) Uani 1 1 d . .
H51A H 0.2386 0.7668 0.1064 0.128 Uiso 1 1 calc R U
H51B H 0.3423 0.7424 0.1008 0.128 Uiso 1 1 calc R U
H51C H 0.2545 0.7318 0.0547 0.128 Uiso 1 1 calc R U
C52 C 0.4454(4) 0.3839(3) 0.1235(2) 0.0637(14) Uani 1 1 d . .
H52A H 0.4381 0.3903 0.1588 0.076 Uiso 1 1 calc R U
C53 C 0.5531(5) 0.3796(4) 0.1242(3) 0.102(2) Uani 1 1 d . .
H53A H 0.5804 0.3337 0.1433 0.153 Uiso 1 1 calc R U
H53B H 0.5622 0.3755 0.0899 0.153 Uiso 1 1 calc R U
H53C H 0.5842 0.4270 0.1397 0.153 Uiso 1 1 calc R U
C54 C 0.3956(5) 0.3066(4) 0.1031(3) 0.101(2) Uani 1 1 d . .
H54A H 0.4262 0.2625 0.1230 0.152 Uiso 1 1 calc R U
H54B H 0.3290 0.3088 0.1050 0.152 Uiso 1 1 calc R U
H54C H 0.4003 0.2996 0.0682 0.152 Uiso 1 1 calc R U
C55 C 0.5236(4) 0.6695(4) 0.31031(19) 0.0598(13) Uani 1 1 d . .
O7 O 0.7377(7) 0.9955(8) 0.0774(3) 0.231(5) Uani 1 1 d . .
C56 C 0.8008(9) 1.0511(8) 0.0628(6) 0.202(6) Uani 1 1 d D .
H56A H 0.8510 1.0661 0.0918 0.242 Uiso 1 1 calc R U
H56B H 0.7661 1.0988 0.0491 0.242 Uiso 1 1 calc R U
C57 C 0.8444(9) 1.0092(11) 0.0219(4) 0.190(6) Uani 1 1 d D .
H57A H 0.8344 1.0400 -0.0094 0.228 Uiso 1 1 calc R U
H57B H 0.9127 0.9989 0.0338 0.228 Uiso 1 1 calc R U
C58 C 0.7882(11) 0.9352(9) 0.0153(4) 0.196(6) Uani 1 1 d D .
H58A H 0.8296 0.8906 0.0284 0.235 Uiso 1 1 calc R U
H58B H 0.7622 0.9260 -0.0206 0.235 Uiso 1 1 calc R U
C59 C 0.7108(10) 0.9406(7) 0.0420(5) 0.175(5) Uani 1 1 d . .
H59A H 0.6514 0.9561 0.0190 0.210 Uiso 1 1 calc R U
H59B H 0.7009 0.8897 0.0573 0.210 Uiso 1 1 calc R U
O8 O 0.6178(7) 1.1307(7) 0.5668(3) 0.223(4) Uani 1 1 d D .
C60 C 0.6260(12) 1.1008(10) 0.5182(5) 0.260(8) Uani 1 1 d D .
H60A H 0.5783 1.0603 0.5053 0.312 Uiso 1 1 calc R U
H60B H 0.6901 1.0810 0.5181 0.312 Uiso 1 1 calc R U
C61 C 0.6056(12) 1.1766(13) 0.4918(5) 0.361(17) Uani 1 1 d D .
H61A H 0.6653 1.2065 0.4966 0.434 Uiso 1 1 calc R U
H61B H 0.5853 1.1655 0.4556 0.434 Uiso 1 1 calc R U
C62 C 0.5309(17) 1.2292(16) 0.5070(7) 0.433(19) Uani 1 1 d D .
H62A H 0.5442 1.2857 0.5049 0.520 Uiso 1 1 calc R U
H62B H 0.4657 1.2170 0.4892 0.520 Uiso 1 1 calc R U
C63 C 0.5548(11) 1.1980(7) 0.5586(5) 0.212(6) Uani 1 1 d D .
H63A H 0.5842 1.2405 0.5812 0.254 Uiso 1 1 calc R U
H63B H 0.4954 1.1834 0.5685 0.254 Uiso 1 1 calc R U

loop_
_atom_site_aniso_label
_atom_site_aniso_U_11
_atom_site_aniso_U_22
_atom_site_aniso_U_33
_atom_site_aniso_U_23
_atom_site_aniso_U_13
_atom_site_aniso_U_12
Si1 0.0539(9) 0.0692(10) 0.0542(8) 0.0058(7) 0.0041(7) -0.0253(8)
Si2 0.0587(9) 0.0713(10) 0.0530(8) -0.0086(7) 0.0153(7) -0.0313(8)
O1 0.069(2) 0.065(2) 0.054(2) -0.0009(19) 0.0160(17) -0.0219(19)
O2 0.067(2) 0.066(2) 0.052(2) -0.0004(18) 0.0071(17) -0.0214(19)
O3 0.093(3) 0.097(3) 0.044(2) -0.005(2) 0.006(2) -0.032(2)
O4 0.110(3) 0.067(2) 0.0465(18) -0.0019(19) 0.011(2) -0.049(2)
O5 0.048(2) 0.124(4) 0.108(3) 0.036(3) 0.005(2) -0.005(2)
O6 0.057(2) 0.122(4) 0.102(3) -0.039(3) 0.035(2) -0.022(2)
N1 0.045(2) 0.041(2) 0.040(2) -0.0005(17) 0.0043(17) -0.0020(18)
N2 0.041(2) 0.037(2) 0.047(2) -0.0020(18) 0.0083(17) -0.0060(18)
N3 0.046(2) 0.045(2) 0.043(2) -0.0078(18) 0.0115(18) -0.0058(19)
N4 0.047(2) 0.045(2) 0.044(2) -0.0058(18) 0.0114(18) -0.0115(19)
C1 0.042(3) 0.036(3) 0.041(3) -0.001(2) 0.006(2) -0.005(2)
C2 0.049(3) 0.049(3) 0.047(3) 0.007(2) 0.011(2) -0.008(2)
C3 0.038(3) 0.042(3) 0.060(3) 0.004(2) 0.009(2) -0.009(2)
C4 0.039(3) 0.041(3) 0.045(3) 0.001(2) 0.003(2) -0.011(2)
C5 0.048(3) 0.045(3) 0.056(3) 0.005(2) -0.003(2) -0.007(2)
C6 0.059(3) 0.054(3) 0.063(3) 0.010(3) -0.010(3) -0.005(3)
C7 0.074(4) 0.088(4) 0.042(3) 0.010(3) 0.001(3) -0.008(4)
C8 0.062(3) 0.078(4) 0.050(3) -0.008(3) 0.009(3) -0.001(3)
C9 0.042(3) 0.059(3) 0.048(3) -0.004(2) 0.007(2) -0.007(2)
C10 0.080(4) 0.060(4) 0.066(3) -0.009(3) 0.015(3) 0.011(3)
C11 0.123(7) 0.063(5) 0.208(9) -0.021(5) -0.012(6) -0.004(5)
C12 0.072(5) 0.107(6) 0.238(10) -0.001(6) 0.034(6) 0.019(4)
C13 0.090(4) 0.050(3) 0.063(3) 0.000(3) -0.002(3) 0.020(3)
C14 0.086(5) 0.053(4) 0.128(6) -0.013(4) -0.001(4) 0.006(3)
C15 0.131(6) 0.072(4) 0.137(6) 0.005(4) 0.076(5) 0.014(4)
C16 0.052(3) 0.048(3) 0.038(2) 0.002(2) 0.007(2) -0.003(2)
C17 0.057(3) 0.054(3) 0.048(3) -0.007(2) 0.014(2) -0.003(3)
C18 0.083(4) 0.077(4) 0.054(3) -0.017(3) 0.012(3) -0.002(3)
C19 0.089(4) 0.096(5) 0.045(3) -0.009(3) -0.006(3) 0.000(4)
C20 0.084(4) 0.079(4) 0.061(4) 0.002(3) -0.005(3) 0.015(3)
C21 0.054(3) 0.055(3) 0.049(3) -0.001(2) 0.004(2) 0.005(3)
C22 0.070(4) 0.074(4) 0.066(4) 0.000(3) -0.004(3) 0.025(3)
C23 0.108(5) 0.062(4) 0.117(6) -0.005(4) 0.001(4) 0.000(4)
C24 0.085(5) 0.093(5) 0.133(6) -0.016(4) 0.028(4) 0.027(4)
C25 0.063(3) 0.052(3) 0.063(3) -0.005(3) 0.015(3) 0.007(3)
C26 0.097(5) 0.056(4) 0.088(4) -0.015(3) 0.023(4) 0.003(3)
C27 0.081(5) 0.078(5) 0.164(7) -0.004(5) 0.027(5) 0.012(4)
C28 0.050(3) 0.036(3) 0.038(2) -0.003(2) 0.013(2) -0.005(2)
C29 0.042(3) 0.055(3) 0.057(3) -0.008(2) 0.009(2) -0.014(2)
C30 0.047(3) 0.052(3) 0.059(3) -0.008(2) 0.021(2) -0.015(2)
C31 0.046(3) 0.055(3) 0.047(3) -0.006(2) 0.020(2) -0.014(2)
C32 0.051(3) 0.070(4) 0.049(3) 0.001(3) 0.016(2) -0.013(3)
C33 0.074(4) 0.106(5) 0.053(4) 0.005(3) 0.014(3) -0.011(4)
C34 0.091(5) 0.116(6) 0.046(3) -0.017(4) 0.027(3) -0.032(4)
C35 0.083(4) 0.080(4) 0.067(4) -0.023(3) 0.034(3) -0.019(4)
C36 0.060(3) 0.059(3) 0.060(3) -0.012(3) 0.029(3) -0.017(3)
C37 0.095(5) 0.059(4) 0.078(4) -0.009(3) 0.036(4) 0.006(3)
C38 0.137(6) 0.058(4) 0.141(6) -0.012(4) 0.069(5) 0.006(4)
C39 0.099(6) 0.089(5) 0.126(6) 0.004(4) -0.010(4) 0.016(4)
C40 0.082(4) 0.066(4) 0.065(3) 0.016(3) 0.011(3) -0.004(3)
C41 0.159(8) 0.085(5) 0.144(7) 0.021(5) 0.046(6) -0.005(5)
C42 0.077(5) 0.105(6) 0.187(8) -0.009(5) 0.042(5) 0.013(4)
C43 0.043(3) 0.049(3) 0.037(2) -0.005(2) 0.006(2) -0.002(2)
C44 0.052(3) 0.054(3) 0.048(3) -0.004(2) 0.013(2) 0.005(2)
C45 0.072(4) 0.072(4) 0.051(3) -0.010(3) 0.021(3) 0.010(3)
C46 0.085(4) 0.085(4) 0.043(3) -0.002(3) 0.016(3) 0.006(3)
C47 0.074(4) 0.066(4) 0.054(3) 0.012(3) 0.010(3) 0.009(3)
C48 0.051(3) 0.052(3) 0.048(3) -0.006(2) 0.008(2) -0.002(2)
C49 0.068(4) 0.059(4) 0.067(3) 0.001(3) 0.012(3) 0.014(3)
C50 0.076(5) 0.081(5) 0.181(8) -0.009(5) 0.043(5) 0.015(4)
C51 0.100(5) 0.059(4) 0.095(5) -0.001(3) 0.014(4) 0.013(4)
C52 0.075(4) 0.055(3) 0.065(3) 0.001(3) 0.023(3) 0.012(3)
C53 0.081(5) 0.083(5) 0.142(6) 0.011(4) 0.021(4) 0.031(4)
C54 0.121(6) 0.063(4) 0.129(6) 0.011(4) 0.048(5) -0.006(4)
C55 0.049(3) 0.081(4) 0.050(3) -0.006(3) 0.011(3) -0.031(3)
O7 0.177(8) 0.322(14) 0.199(8) -0.118(9) 0.054(7) -0.048(8)
C56 0.148(11) 0.190(13) 0.257(17) -0.110(12) 0.021(10) -0.028(9)
C57 0.167(11) 0.301(18) 0.094(7) -0.015(9) 0.014(7) -0.063(12)
C58 0.224(14) 0.255(17) 0.144(10) 0.010(10) 0.118(10) 0.045(13)
C59 0.248(15) 0.139(9) 0.131(9) 0.019(7) 0.025(10) -0.025(10)
O8 0.227(9) 0.296(11) 0.147(6) 0.039(7) 0.042(6) 0.098(9)
C60 0.301(19) 0.33(2) 0.160(12) -0.038(13) 0.083(13) 0.096(17)
C61 0.162(14) 0.64(5) 0.28(2) 0.31(3) 0.048(13) 0.012(18)
C62 0.37(3) 0.54(4) 0.28(2) 0.01(3) -0.17(2) 0.10(3)
C63 0.221(14) 0.167(11) 0.234(15) -0.003(10) 0.017(12) 0.082(10)

loop_
_atom_type_symbol
_atom_type_description
_atom_type_scat_dispersion_real
_atom_type_scat_dispersion_imag
_atom_type_scat_source
C C 0.0033 0.0016 'International Tables Vol C Tables 4.2.6.8 and 6.1.1.4'
H H 0.0000 0.0000 'International Tables Vol C Tables 4.2.6.8 and 6.1.1.4'
N N 0.0061 0.0033 'International Tables Vol C Tables 4.2.6.8 and 6.1.1.4'
O O 0.0106 0.0060 'International Tables Vol C Tables 4.2.6.8 and 6.1.1.4'
Si Si 0.0817 0.0704 'International Tables Vol C Tables 4.2.6.8 and 6.1.1.4'

loop_
_geom_angle_atom_site_label_1
_geom_angle_atom_site_label_2
_geom_angle_atom_site_label_3
_geom_angle
O5 Si1 O4 121.4(2)
O5 Si1 O1 113.6(2)
O4 Si1 O1 103.88(18)
O5 Si1 C1 108.9(2)
O4 Si1 C1 105.2(2)
O1 Si1 C1 101.80(18)
O6 Si2 O4 122.1(2)
O6 Si2 O2 113.7(2)
O4 Si2 O2 103.43(18)
O6 Si2 C28 108.4(2)
O4 Si2 C28 104.9(2)
O2 Si2 C28 102.32(18)
C55 O1 Si1 133.8(3)
C55 O2 Si2 133.6(3)
Si2 O4 Si1 129.11(19)
C1 N1 C2 110.0(3)
C1 N1 C16 128.5(4)
C2 N1 C16 121.4(4)
C1 N2 C3 110.7(4)
C1 N2 C4 127.6(3)
C3 N2 C4 121.5(3)
C28 N3 C29 110.8(4)
C28 N3 C43 127.5(4)
C29 N3 C43 121.7(4)
C28 N4 C30 110.5(4)
C28 N4 C31 126.9(4)
C30 N4 C31 122.6(4)
N1 C1 N2 105.2(4)
N1 C1 Si1 124.7(3)
N2 C1 Si1 129.2(3)
C3 C2 N1 107.7(4)
C2 C3 N2 106.4(4)
C9 C4 C5 124.6(4)
C9 C4 N2 117.9(4)
C5 C4 N2 117.4(4)
C4 C5 C6 115.6(5)
C4 C5 C13 123.1(4)
C6 C5 C13 121.3(5)
C7 C6 C5 121.5(5)
C8 C7 C6 120.8(5)
C7 C8 C9 121.2(5)
C4 C9 C8 116.3(5)
C4 C9 C10 122.6(4)
C8 C9 C10 121.1(5)
C11 C10 C12 111.1(6)
C11 C10 C9 112.5(5)
C12 C10 C9 112.0(5)
C15 C13 C5 111.7(5)
C15 C13 C14 108.7(5)
C5 C13 C14 113.6(5)
C21 C16 C17 123.6(4)
C21 C16 N1 118.7(4)
C17 C16 N1 117.6(4)
C16 C17 C18 116.5(5)
C16 C17 C25 122.9(4)
C18 C17 C25 120.6(5)
C19 C18 C17 121.9(5)
C20 C19 C18 119.4(5)
C19 C20 C21 122.0(5)
C16 C21 C20 116.6(5)
C16 C21 C22 123.9(4)
C20 C21 C22 119.5(5)
C21 C22 C23 111.7(5)
C21 C22 C24 110.0(5)
C23 C22 C24 111.9(5)
C17 C25 C26 113.5(4)
C17 C25 C27 109.7(5)
C26 C25 C27 110.6(5)
N4 C28 N3 104.7(4)
N4 C28 Si2 129.1(3)
N3 C28 Si2 125.2(3)
C30 C29 N3 106.8(4)
C29 C30 N4 107.2(4)
C32 C31 C36 124.2(4)
C32 C31 N4 118.2(4)
C36 C31 N4 117.5(4)
C31 C32 C33 116.6(5)
C31 C32 C40 123.0(4)
C33 C32 C40 120.3(5)
C34 C33 C32 120.4(6)
C35 C34 C33 121.4(6)
C34 C35 C36 121.7(6)
C35 C36 C31 115.6(5)
C35 C36 C37 121.6(5)
C31 C36 C37 122.8(4)
C36 C37 C39 110.4(5)
C36 C37 C38 114.1(5)
C39 C37 C38 108.8(5)
C32 C40 C41 111.5(5)
C32 C40 C42 112.5(5)
C41 C40 C42 111.5(6)
C48 C43 C44 122.9(4)
C48 C43 N3 118.6(4)
C44 C43 N3 118.3(4)
C45 C44 C43 117.4(4)
C45 C44 C52 119.6(4)
C43 C44 C52 123.0(4)
C46 C45 C44 121.0(5)
C45 C46 C47 120.0(5)
C46 C47 C48 122.2(5)
C43 C48 C47 116.5(4)
C43 C48 C49 123.4(4)
C47 C48 C49 120.0(5)
C48 C49 C51 114.0(5)
C48 C49 C50 110.1(5)
C51 C49 C50 110.9(5)
C44 C52 C54 112.0(5)
C44 C52 C53 110.6(5)
C54 C52 C53 110.6(5)
O3 C55 O1 122.4(6)
O3 C55 O2 121.6(6)
O1 C55 O2 116.0(4)
C59 O7 C56 111.4(10)
O7 C56 C57 106.0(10)
C58 C57 C56 100.3(10)
C57 C58 C59 110.0(11)
O7 C59 C58 105.6(12)
C63 O8 C60 108.0(10)
O8 C60 C61 95.4(11)
C62 C61 C60 117.2(14)
C62 C61 C63 43.7(7)
C60 C61 C63 78.5(7)
C63 C62 C61 90.8(11)
O8 C63 C62 116.2(12)
O8 C63 C61 71.2(7)
C62 C63 C61 45.5(8)

loop_
_geom_bond_atom_site_label_1
_geom_bond_atom_site_label_2
_geom_bond_distance
Si1 O5 1.515(4)
Si1 O4 1.629(4)
Si1 O1 1.666(4)
Si1 C1 1.926(5)
Si2 O6 1.527(4)
Si2 O4 1.632(4)
Si2 O2 1.676(4)
Si2 C28 1.931(5)
O1 C55 1.329(6)
O2 C55 1.339(6)
O3 C55 1.185(5)
N1 C1 1.337(5)
N1 C2 1.388(5)
N1 C16 1.452(5)
N2 C1 1.352(5)
N2 C3 1.379(5)
N2 C4 1.463(5)
N3 C28 1.347(5)
N3 C29 1.382(5)
N3 C43 1.452(5)
N4 C28 1.352(5)
N4 C30 1.380(5)
N4 C31 1.455(5)
C2 C3 1.327(6)
C4 C9 1.385(6)
C4 C5 1.392(6)
C5 C6 1.390(7)
C5 C13 1.517(7)
C6 C7 1.368(7)
C7 C8 1.363(7)
C8 C9 1.387(6)
C9 C10 1.522(7)
C10 C11 1.482(8)
C10 C12 1.503(9)
C13 C15 1.517(8)
C13 C14 1.529(7)
C16 C21 1.385(6)
C16 C17 1.394(6)
C17 C18 1.385(7)
C17 C25 1.513(7)
C18 C19 1.375(8)
C19 C20 1.369(8)
C20 C21 1.386(7)
C21 C22 1.508(7)
C22 C23 1.530(8)
C22 C24 1.532(8)
C25 C26 1.516(7)
C25 C27 1.531(8)
C29 C30 1.331(6)
C31 C32 1.380(7)
C31 C36 1.399(7)
C32 C33 1.391(7)
C32 C40 1.528(8)
C33 C34 1.364(8)
C34 C35 1.352(8)
C35 C36 1.382(7)
C36 C37 1.502(8)
C37 C39 1.541(8)
C37 C38 1.534(8)
C40 C41 1.508(8)
C40 C42 1.523(8)
C43 C48 1.388(6)
C43 C44 1.394(6)
C44 C45 1.388(6)
C44 C52 1.504(7)
C45 C46 1.377(7)
C46 C47 1.356(7)
C47 C48 1.396(6)
C48 C49 1.508(7)
C49 C51 1.519(7)
C49 C50 1.539(8)
C52 C54 1.522(8)
C52 C53 1.529(8)
O7 C59 1.321(11)
O7 C56 1.406(14)
C56 C57 1.544(12)
C57 C58 1.466(12)
C58 C59 1.440(14)
O8 C63 1.427(12)
O8 C60 1.425(11)
C60 C61 1.454(15)
C61 C62 1.503(18)
C61 C63 2.106(16)
C62 C63 1.454(16)

loop_
_geom_hbond_atom_site_label_D
_geom_hbond_atom_site_label_H
_geom_hbond_atom_site_label_A
_geom_hbond_distance_DH
_geom_hbond_distance_HA
_geom_hbond_distance_DA
_geom_hbond_angle_DHA
_geom_hbond_site_symmetry_A
C2 H2A O7 0.93 2.57 3.478(13) 165.5 .
C29 H29A O8 0.93 2.47 3.379(9) 167.0 4_575

loop_
_geom_torsion_atom_site_label_1
_geom_torsion_atom_site_label_2
_geom_torsion_atom_site_label_3
_geom_torsion_atom_site_label_4
_geom_torsion
O5 Si1 O1 C55 136.0(5)
O4 Si1 O1 C55 2.1(5)
C1 Si1 O1 C55 -107.0(5)
O6 Si2 O2 C55 137.9(4)
O4 Si2 O2 C55 3.3(5)
C28 Si2 O2 C55 -105.5(5)
O6 Si2 O4 Si1 -132.4(3)
O2 Si2 O4 Si1 -2.8(4)
C28 Si2 O4 Si1 104.1(3)
O5 Si1 O4 Si2 -128.5(3)
O1 Si1 O4 Si2 0.8(4)
C1 Si1 O4 Si2 107.4(3)
C2 N1 C1 N2 -1.3(5)
C16 N1 C1 N2 175.9(4)
C2 N1 C1 Si1 168.8(3)
C16 N1 C1 Si1 -14.1(6)
C3 N2 C1 N1 1.3(5)
C4 N2 C1 N1 -175.3(4)
C3 N2 C1 Si1 -168.1(3)
C4 N2 C1 Si1 15.3(6)
C1 N1 C2 C3 0.8(5)
C16 N1 C2 C3 -176.6(4)
N1 C2 C3 N2 0.0(5)
C1 N2 C3 C2 -0.9(5)
C4 N2 C3 C2 176.0(4)
C1 N2 C4 C9 -98.4(5)
C3 N2 C4 C9 85.4(5)
C1 N2 C4 C5 84.9(5)
C3 N2 C4 C5 -91.4(5)
C9 C4 C5 C6 0.2(7)
N2 C4 C5 C6 176.7(4)
C9 C4 C5 C13 -179.0(5)
N2 C4 C5 C13 -2.5(6)
C4 C5 C6 C7 -0.5(7)
C13 C5 C6 C7 178.7(5)
C5 C6 C7 C8 0.8(8)
C6 C7 C8 C9 -0.6(8)
C5 C4 C9 C8 0.0(7)
N2 C4 C9 C8 -176.5(4)
C5 C4 C9 C10 -179.8(4)
N2 C4 C9 C10 3.7(7)
C7 C8 C9 C4 0.2(7)
C7 C8 C9 C10 180.0(5)
C4 C9 C10 C11 -117.6(6)
C8 C9 C10 C11 62.6(7)
C4 C9 C10 C12 116.4(6)
C8 C9 C10 C12 -63.4(7)
C4 C5 C13 C15 91.6(6)
C6 C5 C13 C15 -87.5(6)
C4 C5 C13 C14 -145.0(5)
C6 C5 C13 C14 35.9(7)
C1 N1 C16 C21 103.0(5)
C2 N1 C16 C21 -80.1(5)
C1 N1 C16 C17 -81.5(6)
C2 N1 C16 C17 95.3(5)
C21 C16 C17 C18 0.5(7)
N1 C16 C17 C18 -174.8(4)
C21 C16 C17 C25 -179.8(5)
N1 C16 C17 C25 5.0(7)
C16 C17 C18 C19 1.6(8)
C25 C17 C18 C19 -178.1(5)
C17 C18 C19 C20 -2.8(9)
C18 C19 C20 C21 1.9(9)
C17 C16 C21 C20 -1.2(7)
N1 C16 C21 C20 173.9(4)
C17 C16 C21 C22 178.3(5)
N1 C16 C21 C22 -6.5(7)
C19 C20 C21 C16 0.0(8)
C19 C20 C21 C22 -179.5(6)
C16 C21 C22 C23 119.0(6)
C20 C21 C22 C23 -61.5(7)
C16 C21 C22 C24 -116.1(6)
C20 C21 C22 C24 63.5(7)
C16 C17 C25 C26 145.5(5)
C18 C17 C25 C26 -34.8(7)
C16 C17 C25 C27 -90.3(6)
C18 C17 C25 C27 89.4(6)
C30 N4 C28 N3 2.1(5)
C31 N4 C28 N3 -177.5(4)
C30 N4 C28 Si2 -167.1(3)
C31 N4 C28 Si2 13.3(7)
C29 N3 C28 N4 -1.6(5)
C43 N3 C28 N4 175.3(4)
C29 N3 C28 Si2 168.1(3)
C43 N3 C28 Si2 -15.0(6)
C28 N3 C29 C30 0.5(5)
C43 N3 C29 C30 -176.6(4)
N3 C29 C30 N4 0.8(5)
C28 N4 C30 C29 -1.8(5)
C31 N4 C30 C29 177.8(4)
C28 N4 C31 C32 -96.6(5)
C30 N4 C31 C32 83.8(5)
C28 N4 C31 C36 85.8(5)
C30 N4 C31 C36 -93.7(5)
C36 C31 C32 C33 -1.5(7)
N4 C31 C32 C33 -178.9(4)
C36 C31 C32 C40 -179.1(4)
N4 C31 C32 C40 3.5(7)
C31 C32 C33 C34 0.8(8)
C40 C32 C33 C34 178.5(5)
C32 C33 C34 C35 0.5(9)
C33 C34 C35 C36 -1.2(9)
C34 C35 C36 C31 0.6(8)
C34 C35 C36 C37 179.7(5)
C32 C31 C36 C35 0.9(7)
N4 C31 C36 C35 178.2(4)
C32 C31 C36 C37 -178.3(5)
N4 C31 C36 C37 -0.9(7)
C35 C36 C37 C39 -90.9(6)
C31 C36 C37 C39 88.2(6)
C35 C36 C37 C38 32.0(8)
C31 C36 C37 C38 -148.9(5)
C31 C32 C40 C41 -123.1(6)
C33 C32 C40 C41 59.4(7)
C31 C32 C40 C42 110.8(6)
C33 C32 C40 C42 -66.7(7)
C28 N3 C43 C48 -83.5(6)
C29 N3 C43 C48 93.0(5)
C28 N3 C43 C44 101.8(5)
C29 N3 C43 C44 -81.6(5)
C48 C43 C44 C45 -2.4(7)
N3 C43 C44 C45 172.0(4)
C48 C43 C44 C52 177.5(5)
N3 C43 C44 C52 -8.2(7)
C43 C44 C45 C46 0.7(8)
C52 C44 C45 C46 -179.1(5)
C44 C45 C46 C47 1.4(9)
C45 C46 C47 C48 -2.0(9)
C44 C43 C48 C47 1.8(7)
N3 C43 C48 C47 -172.6(4)
C44 C43 C48 C49 179.5(5)
N3 C43 C48 C49 5.1(7)
C46 C47 C48 C43 0.4(8)
C46 C47 C48 C49 -177.3(5)
C43 C48 C49 C51 145.4(5)
C47 C48 C49 C51 -37.0(7)
C43 C48 C49 C50 -89.3(6)
C47 C48 C49 C50 88.3(6)
C45 C44 C52 C54 -66.8(6)
C43 C44 C52 C54 113.4(6)
C45 C44 C52 C53 57.0(6)
C43 C44 C52 C53 -122.8(5)
Si1 O1 C55 O3 176.9(4)
Si1 O1 C55 O2 -2.0(7)
Si2 O2 C55 O3 179.7(4)
Si2 O2 C55 O1 -1.3(7)
C59 O7 C56 C57 -21.5(15)
O7 C56 C57 C58 6.1(15)
C56 C57 C58 C59 9.4(16)
C56 O7 C59 C58 27.4(15)
C57 C58 C59 O7 -22.7(16)
C63 O8 C60 C61 26.6(16)
O8 C60 C61 C62 -38(2)
O8 C60 C61 C63 -17.1(10)
C60 C61 C62 C63 30(2)
C60 O8 C63 C62 -12(2)
C60 O8 C63 C61 -18.9(12)
C61 C62 C63 O8 -10(2)
